data_7202276
loop_
_publ_author_name
'Bhogala, Balakrishna R.'
'Chandran, Sreekanth K.'
'Reddy, L. Sreenivas'
'Thakuria, Ranjit'
'Nangia, Ashwini'

_publ_section_title
;
 Molecular networks. Design and serendipity
;
_journal_issue 12
_journal_name_full CrystEngComm
_journal_page_first 1735
_journal_paper_doi 10.1039/b808923j
_journal_volume 10
_journal_year 2008
_chemical_formula_moiety (C9H12O6),2(C4H4N2O)
_chemical_formula_sum 'C17 H20 N4 O8'
_chemical_formula_weight 408.37
_chemical_name_common
;cis,cis-1,3,5-cyclohexanetricarboxylic acid - (4(3H)-
pyrimidone)2
;
_chemical_name_systematic
;
cis,cis-1,3,5-cyclohexanetricarboxylic acid
- [4(3H)-pyrimidone]2
;
_space_group_IT_number 14
_symmetry_cell_setting monoclinic
_symmetry_space_group_name_Hall '-P 2ybc'
_symmetry_space_group_name_H-M 'P 1 21/c 1'
_atom_sites_solution_hydrogens geom
_atom_sites_solution_primary direct
_atom_sites_solution_secondary difmap
_audit_creation_method SHELXL-97
_cell_angle_alpha 90.00
_cell_angle_beta 90.508(2)
_cell_angle_gamma 90.00
_cell_formula_units_Z 4
_cell_length_a 13.3218(14)
_cell_length_b 5.7554(6)
_cell_length_c 24.093(3)
_cell_measurement_reflns_used 1644
_cell_measurement_temperature 298(2)
_cell_measurement_theta_max 22.25
_cell_measurement_theta_min 3.06
_cell_volume 1847.2(4)
_computing_cell_refinement 'Bruker SMART'
_computing_data_collection 'Bruker SMART'
_computing_data_reduction 'Bruker SAINT'
_computing_structure_refinement 'SHELXL-97 (Sheldrick, 1997)'
_computing_structure_solution 'SHELXS-97 (Sheldrick, 1990)'
_diffrn_ambient_temperature 298(2)
_diffrn_measured_fraction_theta_full 0.997
_diffrn_measured_fraction_theta_max 0.997
_diffrn_measurement_device_type 'CCD area detector'
_diffrn_measurement_method 'phi and omega scans'
_diffrn_radiation_monochromator graphite
_diffrn_radiation_source 'fine-focus sealed tube'
_diffrn_radiation_type MoK\a
_diffrn_radiation_wavelength 0.71073
_diffrn_reflns_av_R_equivalents 0.0386
_diffrn_reflns_av_sigmaI/netI 0.0514
_diffrn_reflns_limit_h_max 16
_diffrn_reflns_limit_h_min -15
_diffrn_reflns_limit_k_max 7
_diffrn_reflns_limit_k_min -7
_diffrn_reflns_limit_l_max 29
_diffrn_reflns_limit_l_min -28
_diffrn_reflns_number 9509
_diffrn_reflns_theta_full 26.00
_diffrn_reflns_theta_max 26.00
_diffrn_reflns_theta_min 1.53
_exptl_absorpt_coefficient_mu 0.118
_exptl_absorpt_correction_T_max 0.9859
_exptl_absorpt_correction_T_min 0.9676
_exptl_absorpt_correction_type multi-scan
_exptl_absorpt_process_details 'SADABS - Bruker Nonius area detector scaling and absorption correction - V2.10'
_exptl_crystal_colour colorless
_exptl_crystal_density_diffrn 1.468
_exptl_crystal_density_method 'not measured'
_exptl_crystal_description plate
_exptl_crystal_F_000 856
_exptl_crystal_size_max 0.28
_exptl_crystal_size_mid 0.26
_exptl_crystal_size_min 0.12
_refine_diff_density_max 0.245
_refine_diff_density_min -0.206
_refine_diff_density_rms 0.054
_refine_ls_extinction_method none
_refine_ls_goodness_of_fit_ref 0.969
_refine_ls_hydrogen_treatment mixed
_refine_ls_matrix_type full
_refine_ls_number_parameters 282
_refine_ls_number_reflns 3603
_refine_ls_number_restraints 0
_refine_ls_restrained_S_all 0.969
_refine_ls_R_factor_all 0.0892
_refine_ls_R_factor_gt 0.0533
_refine_ls_shift/su_max 0.000
_refine_ls_shift/su_mean 0.000
_refine_ls_structure_factor_coef Fsqd
_refine_ls_weighting_details 'calc w=1/[\s^2^(Fo^2^)+(0.0755P)^2^+0.0000P] where P=(Fo^2^+2Fc^2^)/3'
_refine_ls_weighting_scheme calc
_refine_ls_wR_factor_gt 0.1216
_refine_ls_wR_factor_ref 0.1394
_reflns_number_gt 2305
_reflns_number_total 3603
_reflns_threshold_expression >2sigma(I)
_cod_data_source_file b808923j.txt
_cod_data_source_block H3CTA.(3H-pyr)2
_cod_original_cell_volume 1847.2(3)
_cod_original_sg_symbol_H-M 'P 21/c'
_cod_database_code 7202276

loop_
_symmetry_equiv_pos_as_xyz
'x, y, z'
'-x, y+1/2, -z+1/2'
'-x, -y, -z'
'x, -y-1/2, z-1/2'

loop_
_atom_site_label
_atom_site_type_symbol
_atom_site_fract_x
_atom_site_fract_y
_atom_site_fract_z
_atom_site_U_iso_or_equiv
_atom_site_adp_type
_atom_site_occupancy
_atom_site_symmetry_multiplicity
_atom_site_calc_flag
_atom_site_refinement_flags
_atom_site_disorder_assembly
_atom_site_disorder_group
O11 O 0.38604(13) -0.1179(3) 0.20120(7) 0.0560(5) Uani 1 1 d . . .
O12 O 0.11401(13) 0.4020(3) 0.31813(7) 0.0485(5) Uani 1 1 d . . .
O10 O 0.33007(14) -0.2311(3) 0.11873(7) 0.0525(5) Uani 1 1 d . . .
O14 O 0.02529(14) 0.5769(3) 0.06643(7) 0.0556(5) Uani 1 1 d . . .
O15 O 0.05560(14) 0.2431(3) 0.02429(7) 0.0583(5) Uani 1 1 d . . .
C6 C 0.19604(17) 0.1484(4) 0.11322(9) 0.0368(6) Uani 1 1 d . . .
H6A H 0.1922 0.0308 0.0844 0.044 Uiso 1 1 calc R . .
H6B H 0.2447 0.2644 0.1021 0.044 Uiso 1 1 calc R . .
N25 N 0.25702(16) 0.4323(4) 0.90593(8) 0.0436(5) Uani 1 1 d . . .
C1 C 0.22921(17) 0.0374(4) 0.16784(9) 0.0378(6) Uani 1 1 d . . .
H1 H 0.1760 -0.0730 0.1772 0.045 Uiso 1 1 calc R . .
C8 C 0.13335(18) 0.4930(4) 0.26930(9) 0.0400(6) Uani 1 1 d . . .
C7 C 0.32428(17) -0.1062(4) 0.16432(9) 0.0378(6) Uani 1 1 d . . .
N23 N 0.16768(15) 0.7790(4) 0.89825(8) 0.0446(5) Uani 1 1 d . . .
C9 C 0.05674(17) 0.3733(5) 0.06726(9) 0.0385(6) Uani 1 1 d . . .
C2 C 0.23217(17) 0.2097(4) 0.21507(9) 0.0380(6) Uani 1 1 d . . .
H2A H 0.2811 0.3299 0.2073 0.046 Uiso 1 1 calc R . .
H2B H 0.2525 0.1315 0.2490 0.046 Uiso 1 1 calc R . .
C24 C 0.20131(18) 0.5866(4) 0.87785(10) 0.0428(6) Uani 1 1 d . . .
H24 H 0.1856 0.5531 0.8410 0.051 Uiso 1 1 calc R . .
O13 O 0.1548(2) 0.6928(3) 0.26378(7) 0.0839(8) Uani 1 1 d . . .
C4 C 0.09209(18) 0.4312(4) 0.16891(9) 0.0406(6) Uani 1 1 d . . .
H4A H 0.0244 0.4890 0.1739 0.049 Uiso 1 1 calc R . .
H4B H 0.1348 0.5627 0.1604 0.049 Uiso 1 1 calc R . .
C5 C 0.09285(17) 0.2625(4) 0.12043(9) 0.0385(6) Uani 1 1 d . . .
H5 H 0.0454 0.1380 0.1292 0.046 Uiso 1 1 calc R . .
C3 C 0.12834(18) 0.3201(4) 0.22269(9) 0.0398(6) Uani 1 1 d . . .
H3 H 0.0809 0.1974 0.2328 0.048 Uiso 1 1 calc R . .
C26 C 0.2865(2) 0.4644(5) 0.96065(10) 0.0494(7) Uani 1 1 d . . .
O29 O 0.33992(16) 0.3200(4) 0.98382(8) 0.0764(7) Uani 1 1 d . . .
C28 C 0.1930(2) 0.8199(5) 0.95243(10) 0.0489(7) Uani 1 1 d . . .
H28 H 0.1707 0.9568 0.9687 0.059 Uiso 1 1 calc R . .
C27 C 0.2481(2) 0.6741(5) 0.98347(10) 0.0544(7) Uani 1 1 d . . .
H27 H 0.2615 0.7103 1.0204 0.065 Uiso 1 1 calc R . .
O22 O 0.34486(13) 0.4042(3) 0.33598(7) 0.0539(5) Uani 1 1 d . . .
C19 C 0.39915(17) 0.5668(4) 0.35020(10) 0.0396(6) Uani 1 1 d . . .
N16 N 0.52507(15) 0.9498(4) 0.37231(8) 0.0491(6) Uani 1 1 d . . .
N18 N 0.41502(15) 0.7513(4) 0.31412(8) 0.0435(5) Uani 1 1 d . . .
C20 C 0.45050(18) 0.5942(4) 0.40175(10) 0.0446(6) Uani 1 1 d . . .
H20 H 0.4424 0.4841 0.4296 0.054 Uiso 1 1 calc R . .
C21 C 0.51068(19) 0.7781(5) 0.41053(10) 0.0497(7) Uani 1 1 d . . .
H21 H 0.5443 0.7891 0.4444 0.060 Uiso 1 1 calc R . .
C17 C 0.47661(18) 0.9290(5) 0.32582(10) 0.0461(6) Uani 1 1 d . . .
H17 H 0.4850 1.0437 0.2991 0.055 Uiso 1 1 calc R . .
H18 H 0.3853(17) 0.742(4) 0.2787(10) 0.042(6) Uiso 1 1 d . . .
H25 H 0.2840(19) 0.304(5) 0.8868(11) 0.055(8) Uiso 1 1 d . . .
H12 H 0.135(2) 0.514(5) 0.3464(13) 0.084(10) Uiso 1 1 d . . .
H10 H 0.385(2) -0.341(6) 0.1231(12) 0.084(10) Uiso 1 1 d . . .
H15 H 0.018(3) 0.338(7) -0.0198(17) 0.134(13) Uiso 1 1 d . . .

loop_
_atom_site_aniso_label
_atom_site_aniso_U_11
_atom_site_aniso_U_22
_atom_site_aniso_U_33
_atom_site_aniso_U_23
_atom_site_aniso_U_13
_atom_site_aniso_U_12
O11 0.0492(11) 0.0799(14) 0.0386(9) -0.0074(9) -0.0104(8) 0.0209(10)
O12 0.0575(11) 0.0565(12) 0.0316(9) -0.0029(9) 0.0041(8) -0.0110(9)
O10 0.0572(12) 0.0586(12) 0.0416(10) -0.0122(9) -0.0105(8) 0.0275(10)
O14 0.0767(13) 0.0503(12) 0.0395(10) 0.0005(9) -0.0111(9) 0.0184(10)
O15 0.0734(13) 0.0665(13) 0.0349(10) -0.0094(9) -0.0141(9) 0.0267(10)
C6 0.0386(13) 0.0414(14) 0.0304(11) -0.0022(11) -0.0019(9) 0.0073(11)
N25 0.0513(13) 0.0438(13) 0.0355(11) -0.0025(10) -0.0026(9) 0.0075(11)
C1 0.0401(14) 0.0401(14) 0.0333(12) 0.0011(10) -0.0029(10) 0.0052(11)
C8 0.0492(15) 0.0367(15) 0.0339(13) 0.0003(11) -0.0047(11) 0.0035(12)
C7 0.0430(14) 0.0416(14) 0.0287(12) 0.0037(11) -0.0015(10) 0.0054(11)
N23 0.0473(13) 0.0466(13) 0.0398(11) 0.0019(10) 0.0025(9) 0.0055(10)
C9 0.0350(13) 0.0463(16) 0.0342(13) -0.0041(11) -0.0025(10) 0.0082(11)
C2 0.0435(14) 0.0427(14) 0.0277(11) 0.0022(10) -0.0044(10) 0.0012(11)
C24 0.0487(15) 0.0474(16) 0.0323(12) 0.0019(11) -0.0014(11) 0.0017(13)
O13 0.176(3) 0.0406(13) 0.0353(11) -0.0003(9) -0.0049(12) -0.0152(13)
C4 0.0448(14) 0.0433(15) 0.0337(12) -0.0039(11) -0.0037(10) 0.0083(11)
C5 0.0400(14) 0.0436(14) 0.0318(12) -0.0007(11) -0.0022(10) 0.0042(11)
C3 0.0439(14) 0.0435(15) 0.0320(12) -0.0019(11) -0.0001(10) 0.0010(11)
C26 0.0540(16) 0.0558(17) 0.0381(14) 0.0034(13) -0.0060(12) 0.0026(14)
O29 0.0951(17) 0.0753(15) 0.0584(13) 0.0018(11) -0.0281(11) 0.0256(13)
C28 0.0563(16) 0.0489(16) 0.0415(14) -0.0062(12) 0.0062(12) 0.0056(13)
C27 0.0681(19) 0.0636(19) 0.0316(13) -0.0080(13) -0.0048(12) 0.0039(15)
O22 0.0556(12) 0.0508(12) 0.0550(11) 0.0024(9) -0.0099(9) -0.0165(9)
C19 0.0355(13) 0.0415(15) 0.0419(13) 0.0025(11) -0.0002(10) -0.0030(11)
N16 0.0474(13) 0.0533(14) 0.0465(12) 0.0034(11) -0.0036(10) -0.0164(11)
N18 0.0476(13) 0.0455(13) 0.0371(11) 0.0028(10) -0.0082(9) -0.0049(10)
C20 0.0445(15) 0.0491(16) 0.0403(13) 0.0091(12) -0.0029(11) -0.0067(12)
C21 0.0492(16) 0.0607(18) 0.0389(14) 0.0035(13) -0.0100(11) -0.0105(14)
C17 0.0478(15) 0.0466(16) 0.0440(14) 0.0069(12) 0.0030(11) -0.0099(13)

loop_
_atom_type_symbol
_atom_type_description
_atom_type_scat_dispersion_real
_atom_type_scat_dispersion_imag
_atom_type_scat_source
C C 0.0033 0.0016 'International Tables Vol C Tables 4.2.6.8 and 6.1.1.4'
H H 0.0000 0.0000 'International Tables Vol C Tables 4.2.6.8 and 6.1.1.4'
N N 0.0061 0.0033 'International Tables Vol C Tables 4.2.6.8 and 6.1.1.4'
O O 0.0106 0.0060 'International Tables Vol C Tables 4.2.6.8 and 6.1.1.4'

loop_
_geom_angle_atom_site_label_1
_geom_angle_atom_site_label_2
_geom_angle_atom_site_label_3
_geom_angle
_geom_angle_site_symmetry_1
_geom_angle_site_symmetry_3
_geom_angle_publ_flag
C8 O12 H12 107.5(18) . . ?
C7 O10 H10 108.3(17) . . ?
C9 O15 H15 115.0(17) . . ?
C1 C6 C5 109.55(18) . . ?
C1 C6 H6A 109.8 . . ?
C5 C6 H6A 109.8 . . ?
C1 C6 H6B 109.8 . . ?
C5 C6 H6B 109.8 . . ?
H6A C6 H6B 108.2 . . ?
C24 N25 C26 123.0(2) . . ?
C24 N25 H25 119.0(15) . . ?
C26 N25 H25 117.6(15) . . ?
C2 C1 C7 112.60(18) . . ?
C2 C1 C6 112.37(19) . . ?
C7 C1 C6 114.59(19) . . ?
C2 C1 H1 105.4 . . ?
C7 C1 H1 105.4 . . ?
C6 C1 H1 105.4 . . ?
O13 C8 O12 122.2(2) . . ?
O13 C8 C3 124.4(2) . . ?
O12 C8 C3 113.4(2) . . ?
O11 C7 O10 122.6(2) . . ?
O11 C7 C1 123.6(2) . . ?
O10 C7 C1 113.57(18) . . ?
C24 N23 C28 115.3(2) . . ?
O14 C9 O15 122.5(2) . . ?
O14 C9 C5 121.1(2) . . ?
O15 C9 C5 116.3(2) . . ?
C1 C2 C3 110.16(18) . . ?
C1 C2 H2A 109.6 . . ?
C3 C2 H2A 109.6 . . ?
C1 C2 H2B 109.6 . . ?
C3 C2 H2B 109.6 . . ?
H2A C2 H2B 108.1 . . ?
N23 C24 N25 124.7(2) . . ?
N23 C24 H24 117.7 . . ?
N25 C24 H24 117.7 . . ?
C5 C4 C3 112.47(19) . . ?
C5 C4 H4A 109.1 . . ?
C3 C4 H4A 109.1 . . ?
C5 C4 H4B 109.1 . . ?
C3 C4 H4B 109.1 . . ?
H4A C4 H4B 107.8 . . ?
C9 C5 C4 112.29(19) . . ?
C9 C5 C6 111.38(18) . . ?
C4 C5 C6 111.88(18) . . ?
C9 C5 H5 107.0 . . ?
C4 C5 H5 107.0 . . ?
C6 C5 H5 107.0 . . ?
C8 C3 C4 111.7(2) . . ?
C8 C3 C2 109.25(18) . . ?
C4 C3 C2 110.61(19) . . ?
C8 C3 H3 108.4 . . ?
C4 C3 H3 108.4 . . ?
C2 C3 H3 108.4 . . ?
O29 C26 N25 120.1(3) . . ?
O29 C26 C27 127.5(2) . . ?
N25 C26 C27 112.4(2) . . ?
C27 C28 N23 123.7(2) . . ?
C27 C28 H28 118.1 . . ?
N23 C28 H28 118.1 . . ?
C28 C27 C26 120.8(2) . . ?
C28 C27 H27 119.6 . . ?
C26 C27 H27 119.6 . . ?
O22 C19 N18 120.0(2) . . ?
O22 C19 C20 127.3(2) . . ?
N18 C19 C20 112.8(2) . . ?
C17 N16 C21 116.4(2) . . ?
C17 N18 C19 123.2(2) . . ?
C17 N18 H18 119.1(14) . . ?
C19 N18 H18 117.5(14) . . ?
C21 C20 C19 120.5(2) . . ?
C21 C20 H20 119.8 . . ?
C19 C20 H20 119.8 . . ?
C20 C21 N16 123.4(2) . . ?
C20 C21 H21 118.3 . . ?
N16 C21 H21 118.3 . . ?
N16 C17 N18 123.6(2) . . ?
N16 C17 H17 118.2 . . ?
N18 C17 H17 118.2 . . ?

loop_
_geom_bond_atom_site_label_1
_geom_bond_atom_site_label_2
_geom_bond_distance
_geom_bond_site_symmetry_2
_geom_bond_publ_flag
O11 C7 1.207(2) . ?
O12 C8 1.315(3) . ?
O12 H12 0.98(3) . ?
O10 C7 1.316(3) . ?
O10 H10 0.98(3) . ?
O14 C9 1.245(3) . ?
O15 C9 1.278(3) . ?
O15 H15 1.29(4) . ?
C6 C1 1.525(3) . ?
C6 C5 1.535(3) . ?
C6 H6A 0.9700 . ?
C6 H6B 0.9700 . ?
N25 C24 1.337(3) . ?
N25 C26 1.385(3) . ?
N25 H25 0.94(3) . ?
C1 C2 1.510(3) . ?
C1 C7 1.515(3) . ?
C1 H1 0.9800 . ?
C8 O13 1.193(3) . ?
C8 C3 1.502(3) . ?
N23 C24 1.293(3) . ?
N23 C28 1.366(3) . ?
C9 C5 1.506(3) . ?
C2 C3 1.535(3) . ?
C2 H2A 0.9700 . ?
C2 H2B 0.9700 . ?
C24 H24 0.9300 . ?
C4 C5 1.519(3) . ?
C4 C3 1.520(3) . ?
C4 H4A 0.9700 . ?
C4 H4B 0.9700 . ?
C5 H5 0.9800 . ?
C3 H3 0.9800 . ?
C26 O29 1.225(3) . ?
C26 C27 1.423(4) . ?
C28 C27 1.339(4) . ?
C28 H28 0.9300 . ?
C27 H27 0.9300 . ?
O22 C19 1.229(3) . ?
C19 N18 1.390(3) . ?
C19 C20 1.421(3) . ?
N16 C17 1.293(3) . ?
N16 C21 1.365(3) . ?
N18 C17 1.340(3) . ?
N18 H18 0.94(2) . ?
C20 C21 1.343(3) . ?
C20 H20 0.9300 . ?
C21 H21 0.9300 . ?
C17 H17 0.9300 . ?
